data_2215430
loop_
_publ_author_name
'Steyl, Gideon'

_publ_section_title Tris[diphenyl(4-tolyl)phosphane]-1\k^2^<i>P</i>,2\k<i>P</i>-\m-di-iodido-1:2\k^4^<i>I</i>-dicopper(I)
_journal_coeditor_code CV2286
_journal_issue 10
_journal_name_full 'Acta Crystallographica Section E'
_journal_page_first m2522
_journal_page_last m2522
_journal_paper_doi 10.1107/S1600536807041384
_journal_volume 63
_journal_year 2007
_chemical_formula_iupac '[Cu2 I2 (C19 H17 P)3]'
_chemical_formula_moiety 'C57 H51 Cu2 I2 P3'
_chemical_formula_sum 'C57 H51 Cu2 I2 P3'
_chemical_formula_weight 1209.77
_chemical_name_systematic Tris[diphenyl(4-tolyl)phosphane]-1\k^2^P,2\kP-\m-di-iodido-1:2\k^4^I-dicopper(I)
_space_group_IT_number 2
_symmetry_cell_setting triclinic
_symmetry_space_group_name_Hall '-P 1'
_symmetry_space_group_name_H-M 'P -1'
_atom_sites_solution_hydrogens geom
_atom_sites_solution_primary direct
_atom_sites_solution_secondary difmap
_audit_creation_method SHELXL97
_cell_angle_alpha 103.948(2)
_cell_angle_beta 101.743(3)
_cell_angle_gamma 117.769(4)
_cell_formula_units_Z 2
_cell_length_a 13.984(2)
_cell_length_b 14.092(5)
_cell_length_c 16.084(3)
_cell_measurement_reflns_used 9818
_cell_measurement_temperature 100(2)
_cell_measurement_theta_max 27.58
_cell_measurement_theta_min 2.63
_cell_volume 2531.1(11)
_computing_cell_refinement 'SAINT-Plus (Bruker, 2004)'
_computing_data_collection 'APEX2 (Bruker, 2005)'
_computing_data_reduction 'SAINT-Plus (Bruker, 2004) and XPREP (Bruker, 2004)'
_computing_molecular_graphics 'DIAMOND (Brandenburg & Putz, 2006)'
_computing_publication_material 'SHELXL97 (Sheldrick, 1997)'
_computing_structure_refinement 'SHELXL97 (Sheldrick, 1997)'
_computing_structure_solution 'SHELXS97 (Sheldrick, 1997)'
_diffrn_ambient_temperature 100(2)
_diffrn_detector_area_resol_mean 512
_diffrn_measured_fraction_theta_full 0.995
_diffrn_measured_fraction_theta_max 0.995
_diffrn_measurement_device_type 'Bruker SMART 1K CCD area-detector'
_diffrn_measurement_method '\f and \w'
_diffrn_radiation_monochromator graphite
_diffrn_radiation_source 'fine-focus sealed tube'
_diffrn_radiation_type 'Mo K\a'
_diffrn_radiation_wavelength 0.71073
_diffrn_reflns_av_R_equivalents 0.0466
_diffrn_reflns_av_sigmaI/netI 0.0453
_diffrn_reflns_limit_h_max 17
_diffrn_reflns_limit_h_min -17
_diffrn_reflns_limit_k_max 18
_diffrn_reflns_limit_k_min -18
_diffrn_reflns_limit_l_max 20
_diffrn_reflns_limit_l_min -20
_diffrn_reflns_number 44264
_diffrn_reflns_theta_full 27.00
_diffrn_reflns_theta_max 27.00
_diffrn_reflns_theta_min 2.18
_diffrn_standards_decay_% 0
_diffrn_standards_interval_count 0
_diffrn_standards_interval_time 0
_diffrn_standards_number 0
_exptl_absorpt_coefficient_mu 2.192
_exptl_absorpt_correction_T_max 0.8617
_exptl_absorpt_correction_T_min 0.7206
_exptl_absorpt_correction_type multi-scan
_exptl_absorpt_process_details '(SADABS; Bruker, 1998)'
_exptl_crystal_colour colourless
_exptl_crystal_density_diffrn 1.587
_exptl_crystal_density_method 'not measured'
_exptl_crystal_description block
_exptl_crystal_F_000 1204
_exptl_crystal_size_max 0.161
_exptl_crystal_size_mid 0.146
_exptl_crystal_size_min 0.069
_refine_diff_density_max 0.893
_refine_diff_density_min -0.975
_refine_ls_extinction_method none
_refine_ls_goodness_of_fit_ref 1.028
_refine_ls_hydrogen_treatment constr
_refine_ls_matrix_type full
_refine_ls_number_parameters 581
_refine_ls_number_reflns 11001
_refine_ls_number_restraints 0
_refine_ls_restrained_S_all 1.028
_refine_ls_R_factor_all 0.0505
_refine_ls_R_factor_gt 0.0342
_refine_ls_shift/su_max 0.010
_refine_ls_shift/su_mean 0.000
_refine_ls_structure_factor_coef Fsqd
_refine_ls_weighting_details 'calc w = 1/[\s^2^(Fo^2^)+(0.0282P)^2^+2.0291P] where P=(Fo^2^+2Fc^2^)/3'
_refine_ls_weighting_scheme calc
_refine_ls_wR_factor_gt 0.0699
_refine_ls_wR_factor_ref 0.0765
_reflns_number_gt 8657
_reflns_number_total 11001
_reflns_threshold_expression I>2\s(I)
_cod_data_source_file cv2286.cif
_cod_data_source_block I
_cod_depositor_comments
;
The following automatic conversions were performed:
'_geom_bond_publ_flag' value 'Y' changed to 'y' according to
'/home/saulius/struct/CIF-dictionaries/cif_core.dic' dictionary named
'cif_core.dic' version 2.4.1 from 2010-06-29 (8
times).

'_geom_angle_publ_flag' value 'Y' changed to 'y' according to
'/home/saulius/struct/CIF-dictionaries/cif_core.dic' dictionary named
'cif_core.dic' version 2.4.1 from 2010-06-29 (2 times).

Automatic conversion script
Id: cif_fix_enum 1527 2010-12-29 10:47:43Z saulius 

The following automatic conversions were performed:

'_geom_bond_publ_flag' value 'Y' changed to 'y' according to
/home/saulius/struct/CIF-dictionaries/cif_core.dic dictionary named
'cif_core.dic' version 2.4.1 from 2010-06-29 (8
times).

'_geom_angle_publ_flag' value 'Y' changed to 'y' according
to /home/saulius/struct/CIF-dictionaries/cif_core.dic dictionary
named 'cif_core.dic' version 2.4.1 from 2010-06-29 (2 times).

Automatic conversion script
Id: cif_fix_values 1715 2011-07-08 13:25:40Z adriana 
;
_cod_database_code 2215430
_cod_database_fobs_code 2215430

loop_
_symmetry_equiv_pos_as_xyz
'x, y, z'
'-x, -y, -z'

loop_
_atom_site_type_symbol
_atom_site_label
_atom_site_fract_x
_atom_site_fract_y
_atom_site_fract_z
_atom_site_U_iso_or_equiv
_atom_site_adp_type
_atom_site_calc_flag
_atom_site_refinement_flags
_atom_site_occupancy
_atom_site_disorder_assembly
_atom_site_disorder_group
I I1 0.7341(3) 0.5527(3) 0.3950(3) 0.0229(3) Uani d P 0.79(4) A 2
I I2 0.71959(2) 0.307168(19) 0.154947(17) 0.03187(7) Uani d . 1 A .
Cu Cu2 0.79801(3) 0.51480(3) 0.25878(3) 0.02518(10) Uani d . 1 . .
Cu Cu1 0.59671(3) 0.33342(3) 0.25824(3) 0.02458(10) Uani d . 1 A .
P P2 0.43984(7) 0.31991(8) 0.16951(6) 0.0260(2) Uani d . 1 . .
P P1 0.57986(8) 0.20772(8) 0.32759(7) 0.0274(2) Uani d . 1 . .
P P3 0.94695(7) 0.65489(8) 0.24280(6) 0.0264(2) Uani d . 1 A .
C C11 0.7117(3) 0.2117(3) 0.3774(2) 0.0267(7) Uani d . 1 A .
C C41 0.3348(3) 0.3020(3) 0.2255(2) 0.0289(8) Uani d . 1 A .
C C31 0.5205(3) 0.2125(3) 0.4187(3) 0.0326(8) Uani d . 1 A .
C C72 1.0760(3) 0.5883(3) 0.3379(3) 0.0343(9) Uani d . 1 A .
H H72 1.0138 0.5555 0.3569 0.041 Uiso calc R 1 . .
C C21 0.4767(3) 0.0587(3) 0.2438(3) 0.0332(8) Uani d . 1 A .
C C46 0.3639(3) 0.3952(3) 0.3024(2) 0.0337(8) Uani d . 1 . .
H H46 0.4328 0.4666 0.3209 0.040 Uiso calc R 1 A .
C C51 0.4678(3) 0.4474(3) 0.1426(2) 0.0287(8) Uani d . 1 A .
C C34 0.4276(3) 0.2242(3) 0.5571(3) 0.0391(9) Uani d . 1 . .
C C15 0.8127(4) 0.1300(4) 0.4397(3) 0.0391(9) Uani d . 1 A .
H H15 0.8105 0.0689 0.4537 0.047 Uiso calc R 1 . .
C C56 0.5720(3) 0.5111(3) 0.1320(2) 0.0310(8) Uani d . 1 . .
H H56 0.6243 0.4877 0.1380 0.037 Uiso calc R 1 A .
C C61 0.3544(3) 0.1981(3) 0.0583(2) 0.0287(8) Uani d . 1 A .
C C26 0.3589(3) 0.0108(3) 0.2253(3) 0.0416(10) Uani d . 1 . .
H H26 0.3344 0.0501 0.2614 0.050 Uiso calc R 1 A .
C C91 0.9365(3) 0.6554(3) 0.1282(2) 0.0313(8) Uani d . 1 . .
C C43 0.1619(4) 0.1836(4) 0.2508(3) 0.0500(11) Uani d . 1 A .
H H43 0.0940 0.1118 0.2336 0.060 Uiso calc R 1 . .
C C16 0.7105(3) 0.1195(3) 0.3960(3) 0.0336(8) Uani d . 1 . .
H H16 0.6399 0.0501 0.3787 0.040 Uiso calc R 1 A .
C C81 0.9948(3) 0.8033(3) 0.3089(2) 0.0334(8) Uani d . 1 . .
C C32 0.4914(3) 0.2935(3) 0.4438(2) 0.0266(7) Uani d . 1 . .
H H32 0.5032 0.3451 0.4144 0.032 Uiso calc R 1 A .
C C22 0.5116(3) -0.0002(3) 0.1875(3) 0.0421(10) Uani d . 1 . .
H H22 0.5902 0.0323 0.1979 0.051 Uiso calc R 1 A .
C C12 0.8182(3) 0.3118(3) 0.4001(2) 0.0320(8) Uani d . 1 . .
H H12 0.8212 0.3738 0.3874 0.038 Uiso calc R 1 A .
C C64 0.2260(3) 0.0081(3) -0.1122(3) 0.0381(9) Uani d . 1 . .
C C94 0.9349(4) 0.6509(6) -0.0475(3) 0.0674(11) Uani d . 1 A .
C C84 1.0531(7) 1.0281(4) 0.3995(4) 0.085(2) Uani d . 1 A .
H H84 1.0729 1.1031 0.4314 0.102 Uiso calc R 1 . .
C C14 0.9178(4) 0.2301(4) 0.4626(3) 0.0394(9) Uani d . 1 . .
H H14 0.9867 0.2371 0.4919 0.047 Uiso calc R 1 A .
C C45 0.2910(3) 0.3828(4) 0.3517(3) 0.0411(10) Uani d . 1 A .
H H45 0.3103 0.4462 0.4020 0.049 Uiso calc R 1 . .
C C44 0.1903(4) 0.2768(4) 0.3260(3) 0.0509(11) Uani d . 1 . .
H H44 0.1417 0.2681 0.3593 0.061 Uiso calc R 1 A .
C C62 0.3765(3) 0.1103(3) 0.0388(2) 0.0320(8) Uani d . 1 . .
H H62 0.4350 0.1148 0.0826 0.038 Uiso calc R 1 A .
C C33 0.4449(3) 0.2995(3) 0.5119(2) 0.0303(8) Uani d . 1 A .
H H33 0.4253 0.3543 0.5273 0.036 Uiso calc R 1 . .
C C54 0.5225(4) 0.6445(4) 0.1023(3) 0.0469(11) Uani d . 1 . .
H H54 0.5408 0.7104 0.0892 0.056 Uiso calc R 1 A .
C C13 0.9202(3) 0.3201(3) 0.4416(3) 0.0370(9) Uani d . 1 A .
H H13 0.9912 0.3873 0.4556 0.044 Uiso calc R 1 . .
C C66 0.2666(3) 0.1889(3) -0.0092(3) 0.0339(8) Uani d . 1 . .
H H66 0.2502 0.2465 0.0023 0.041 Uiso calc R 1 A .
C C96 0.9597(3) 0.7513(4) 0.1066(3) 0.0400(9) Uani d . 1 A .
H H96 0.9762 0.8186 0.1511 0.048 Uiso calc R 1 . .
C C63 0.3125(3) 0.0162(3) -0.0451(3) 0.0366(9) Uani d . 1 A .
H H63 0.3277 -0.0423 -0.0565 0.044 Uiso calc R 1 . .
C C341 0.3806(4) 0.2300(4) 0.6334(3) 0.0543(12) Uani d . 1 . .
H H34A 0.3660 0.2912 0.6432 0.081 Uiso calc PR 0.50 . .
H H34B 0.4364 0.2453 0.6890 0.081 Uiso calc PR 0.50 . .
H H34C 0.3094 0.1572 0.6166 0.081 Uiso calc PR 0.50 . .
H H34D 0.3752 0.1713 0.6560 0.081 Uiso calc PR 0.50 . .
H H34E 0.3049 0.2172 0.6101 0.081 Uiso calc PR 0.50 . .
H H34F 0.4318 0.3053 0.6826 0.081 Uiso calc PR 0.50 . .
C C36 0.4995(5) 0.1357(4) 0.4628(4) 0.0637(15) Uani d . 1 . .
H H36 0.5164 0.0789 0.4464 0.076 Uiso calc R 1 A .
C C52 0.3906(3) 0.4840(4) 0.1322(3) 0.0393(9) Uani d . 1 . .
H H52 0.3200 0.4428 0.1391 0.047 Uiso calc R 1 A .
C C71 1.0733(3) 0.6445(3) 0.2791(3) 0.0338(8) Uani d . 1 . .
C C65 0.2040(3) 0.0956(3) -0.0927(3) 0.0373(9) Uani d . 1 A .
H H65 0.1458 0.0912 -0.1367 0.045 Uiso calc R 1 . .
C C83 1.1370(5) 1.0091(4) 0.3875(3) 0.0772(18) Uani d . 1 . .
H H83 1.2136 1.0716 0.4093 0.093 Uiso calc R 1 A .
C C76 1.1659(3) 0.6917(4) 0.2500(3) 0.0545(13) Uani d . 1 A .
H H76 1.1643 0.7290 0.2097 0.065 Uiso calc R 1 . .
C C73 1.1714(4) 0.5807(4) 0.3689(3) 0.0485(11) Uani d . 1 . .
H H73 1.1739 0.5440 0.4095 0.058 Uiso calc R 1 A .
C C23 0.4298(4) -0.1069(3) 0.1161(3) 0.0500(11) Uani d . 1 A .
H H23 0.4539 -0.1470 0.0803 0.060 Uiso calc R 1 . .
C C24 0.3130(4) -0.1541(4) 0.0979(3) 0.0545(12) Uani d . 1 . .
H H24 0.2583 -0.2247 0.0488 0.065 Uiso calc R 1 A .
C C42 0.2340(3) 0.1957(4) 0.2002(3) 0.0399(9) Uani d . 1 . .
H H42 0.2141 0.1322 0.1495 0.048 Uiso calc R 1 A .
C C93 0.9070(5) 0.5532(5) -0.0271(3) 0.0646(14) Uani d . 1 . .
H H93 0.8876 0.4852 -0.0725 0.077 Uiso calc R 1 A .
C C92 0.9076(4) 0.5550(4) 0.0590(3) 0.0538(12) Uani d . 1 A .
H H92 0.8885 0.4884 0.0709 0.065 Uiso calc R 1 . .
C C74 1.2623(4) 0.6276(5) 0.3394(4) 0.0650(15) Uani d . 1 A .
H H74 1.3256 0.6214 0.3594 0.078 Uiso calc R 1 . .
C C95 0.9587(4) 0.7487(4) 0.0200(3) 0.0503(11) Uani d . 1 . .
H H95 0.9744 0.8142 0.0071 0.060 Uiso calc R 1 A .
C C25 0.2777(3) -0.0957(4) 0.1531(3) 0.0505(11) Uani d . 1 A .
H H25 0.1989 -0.1280 0.1417 0.061 Uiso calc R 1 . .
C C53 0.4185(4) 0.5809(4) 0.1118(3) 0.0495(11) Uani d . 1 A .
H H53 0.3658 0.6038 0.1044 0.059 Uiso calc R 1 . .
C C82 1.1094(4) 0.8966(4) 0.3427(3) 0.0513(12) Uani d . 1 A .
H H82 1.1674 0.8841 0.3356 0.062 Uiso calc R 1 . .
C C75 1.2603(4) 0.6834(5) 0.2808(4) 0.0665(15) Uani d . 1 . .
H H75 1.3225 0.7157 0.2618 0.080 Uiso calc R 1 A .
C C55 0.5994(4) 0.6088(3) 0.1126(3) 0.0399(9) Uani d . 1 A .
H H55 0.6703 0.6510 0.1065 0.048 Uiso calc R 1 . .
C C35 0.4539(5) 0.1422(4) 0.5305(4) 0.0652(15) Uani d . 1 A .
H H35 0.4406 0.0895 0.5590 0.078 Uiso calc R 1 . .
C C85 0.9388(6) 0.9366(4) 0.3647(4) 0.0785(18) Uani d . 1 . .
H H85 0.8813 0.9504 0.3712 0.094 Uiso calc R 1 A .
C C941 0.9443(4) 0.6557(5) -0.1376(3) 0.0674(11) Uani d . 1 . .
H H94A 0.9252 0.5815 -0.1774 0.101 Uiso calc PR 0.50 A .
H H94B 1.0222 0.7144 -0.1274 0.101 Uiso calc PR 0.50 . .
H H94C 0.8913 0.6741 -0.1659 0.101 Uiso calc PR 0.50 . .
H H94D 0.9673 0.7318 -0.1364 0.101 Uiso calc PR 0.50 . .
H H94E 0.8703 0.5989 -0.1864 0.101 Uiso calc PR 0.50 . .
H H94F 1.0012 0.6392 -0.1479 0.101 Uiso calc PR 0.50 . .
C C86 0.9093(4) 0.8241(4) 0.3200(3) 0.0518(12) Uani d . 1 A .
H H86 0.8322 0.7624 0.2973 0.062 Uiso calc R 1 . .
C C641 0.1583(4) -0.0910(4) -0.2036(3) 0.0666(14) Uani d . 1 B 1
H H64A 0.1027 -0.0816 -0.2405 0.100 Uiso calc PR 0.50 B 1
H H64B 0.1185 -0.1626 -0.1951 0.100 Uiso calc PR 0.50 B 1
H H64C 0.2102 -0.0926 -0.2340 0.100 Uiso calc PR 0.50 B 1
H H64D 0.1849 -0.1429 -0.2059 0.100 Uiso calc PR 0.50 B 1
H H64E 0.1691 -0.0619 -0.2513 0.100 Uiso calc PR 0.50 B 1
H H64F 0.0774 -0.1320 -0.2124 0.100 Uiso calc PR 0.50 B 1
I I3 0.722(2) 0.5469(15) 0.381(2) 0.032(2) Uani d P 0.21(4) A 1

loop_
_atom_site_aniso_label
_atom_site_aniso_U_11
_atom_site_aniso_U_22
_atom_site_aniso_U_33
_atom_site_aniso_U_12
_atom_site_aniso_U_13
_atom_site_aniso_U_23
I1 0.0197(5) 0.0244(4) 0.0226(8) 0.0103(4) 0.0102(5) 0.0076(5)
I2 0.02803(13) 0.02857(12) 0.03736(15) 0.01492(10) 0.01749(11) 0.00656(10)
Cu2 0.0211(2) 0.0268(2) 0.0296(2) 0.01260(18) 0.01282(18) 0.01188(18)
Cu1 0.0204(2) 0.0253(2) 0.0295(2) 0.01191(18) 0.01177(18) 0.01153(17)
P2 0.0199(4) 0.0307(5) 0.0274(5) 0.0134(4) 0.0108(4) 0.0103(4)
P1 0.0255(5) 0.0243(4) 0.0364(5) 0.0127(4) 0.0175(4) 0.0142(4)
P3 0.0201(4) 0.0342(5) 0.0292(5) 0.0140(4) 0.0132(4) 0.0167(4)
C11 0.0314(19) 0.0310(18) 0.0241(18) 0.0186(16) 0.0150(15) 0.0128(15)
C41 0.0267(18) 0.039(2) 0.0270(19) 0.0203(17) 0.0122(15) 0.0156(16)
C31 0.031(2) 0.0285(19) 0.045(2) 0.0149(17) 0.0230(18) 0.0194(17)
C72 0.0271(19) 0.048(2) 0.036(2) 0.0200(18) 0.0178(17) 0.0240(18)
C21 0.030(2) 0.0240(18) 0.042(2) 0.0104(16) 0.0158(17) 0.0147(16)
C46 0.032(2) 0.045(2) 0.030(2) 0.0241(18) 0.0125(16) 0.0164(17)
C51 0.0289(19) 0.0340(19) 0.0253(19) 0.0191(17) 0.0092(15) 0.0109(15)
C34 0.035(2) 0.042(2) 0.045(2) 0.0176(19) 0.0267(19) 0.0211(19)
C15 0.056(3) 0.048(2) 0.037(2) 0.039(2) 0.023(2) 0.0245(19)
C56 0.030(2) 0.036(2) 0.0268(19) 0.0179(17) 0.0081(16) 0.0133(16)
C61 0.0206(17) 0.0327(19) 0.031(2) 0.0111(15) 0.0133(15) 0.0127(15)
C26 0.033(2) 0.035(2) 0.060(3) 0.0150(18) 0.024(2) 0.025(2)
C91 0.0231(18) 0.052(2) 0.031(2) 0.0232(18) 0.0162(16) 0.0229(18)
C43 0.033(2) 0.049(3) 0.063(3) 0.015(2) 0.029(2) 0.022(2)
C16 0.040(2) 0.0307(19) 0.037(2) 0.0187(18) 0.0224(18) 0.0175(16)
C81 0.037(2) 0.032(2) 0.028(2) 0.0117(17) 0.0124(17) 0.0189(16)
C32 0.0214(17) 0.0294(18) 0.0263(19) 0.0112(15) 0.0092(14) 0.0122(15)
C22 0.034(2) 0.034(2) 0.046(3) 0.0110(18) 0.0178(19) 0.0087(18)
C12 0.034(2) 0.0312(19) 0.037(2) 0.0185(17) 0.0172(17) 0.0169(16)
C64 0.026(2) 0.040(2) 0.029(2) 0.0082(17) 0.0095(16) 0.0056(17)
C94 0.069(2) 0.130(3) 0.050(2) 0.073(3) 0.0374(19) 0.054(2)
C84 0.146(6) 0.032(3) 0.055(3) 0.024(4) 0.058(4) 0.018(2)
C14 0.041(2) 0.052(3) 0.039(2) 0.033(2) 0.0169(19) 0.0219(19)
C45 0.042(2) 0.061(3) 0.036(2) 0.035(2) 0.0214(19) 0.021(2)
C44 0.042(3) 0.067(3) 0.059(3) 0.032(2) 0.036(2) 0.030(2)
C62 0.0234(18) 0.040(2) 0.030(2) 0.0169(17) 0.0099(16) 0.0108(16)
C33 0.0219(18) 0.035(2) 0.030(2) 0.0142(16) 0.0089(15) 0.0089(16)
C54 0.061(3) 0.042(2) 0.049(3) 0.033(2) 0.021(2) 0.024(2)
C13 0.032(2) 0.040(2) 0.041(2) 0.0200(18) 0.0159(18) 0.0168(18)
C66 0.0263(19) 0.035(2) 0.037(2) 0.0137(17) 0.0114(17) 0.0148(17)
C96 0.031(2) 0.059(3) 0.044(2) 0.026(2) 0.0173(18) 0.033(2)
C63 0.029(2) 0.037(2) 0.036(2) 0.0175(18) 0.0109(17) 0.0058(17)
C341 0.063(3) 0.052(3) 0.069(3) 0.036(2) 0.045(3) 0.031(2)
C36 0.101(4) 0.063(3) 0.104(4) 0.064(3) 0.086(4) 0.067(3)
C52 0.040(2) 0.058(3) 0.041(2) 0.035(2) 0.0236(19) 0.025(2)
C71 0.0265(19) 0.051(2) 0.033(2) 0.0224(18) 0.0168(16) 0.0226(18)
C65 0.0251(19) 0.041(2) 0.033(2) 0.0138(18) 0.0045(16) 0.0105(17)
C83 0.084(4) 0.043(3) 0.040(3) -0.005(3) 0.002(3) 0.017(2)
C76 0.034(2) 0.098(4) 0.059(3) 0.038(3) 0.028(2) 0.058(3)
C73 0.043(2) 0.080(3) 0.050(3) 0.042(2) 0.022(2) 0.043(2)
C23 0.046(3) 0.036(2) 0.044(3) 0.010(2) 0.018(2) 0.0043(19)
C24 0.046(3) 0.034(2) 0.048(3) 0.002(2) 0.009(2) 0.009(2)
C42 0.032(2) 0.047(2) 0.047(2) 0.0217(19) 0.0223(19) 0.0200(19)
C93 0.094(4) 0.099(4) 0.042(3) 0.076(4) 0.037(3) 0.031(3)
C92 0.072(3) 0.076(3) 0.045(3) 0.052(3) 0.033(2) 0.036(2)
C74 0.039(3) 0.117(4) 0.077(4) 0.054(3) 0.030(3) 0.062(3)
C95 0.040(2) 0.086(3) 0.051(3) 0.039(2) 0.027(2) 0.048(3)
C25 0.024(2) 0.039(2) 0.066(3) 0.0012(18) 0.014(2) 0.023(2)
C53 0.067(3) 0.063(3) 0.048(3) 0.054(3) 0.026(2) 0.025(2)
C82 0.043(3) 0.044(3) 0.041(3) 0.008(2) 0.001(2) 0.023(2)
C75 0.041(3) 0.123(5) 0.078(4) 0.053(3) 0.039(3) 0.069(3)
C55 0.044(2) 0.040(2) 0.036(2) 0.021(2) 0.0130(19) 0.0207(18)
C35 0.104(4) 0.064(3) 0.102(4) 0.064(3) 0.085(4) 0.067(3)
C85 0.126(5) 0.048(3) 0.100(4) 0.050(3) 0.088(4) 0.043(3)
C941 0.069(2) 0.130(3) 0.050(2) 0.073(3) 0.0374(19) 0.054(2)
C86 0.068(3) 0.038(2) 0.069(3) 0.030(2) 0.050(3) 0.029(2)
C641 0.046(3) 0.069(3) 0.064(3) 0.027(3) 0.013(2) 0.008(3)
I3 0.034(4) 0.0266(16) 0.030(5) 0.012(2) 0.015(4) 0.008(2)

loop_
_atom_type_symbol
_atom_type_description
_atom_type_scat_dispersion_real
_atom_type_scat_dispersion_imag
_atom_type_scat_source
C C 0.0033 0.0016 'International Tables Vol C Tables 4.2.6.8 and 6.1.1.4'
H H 0.0000 0.0000 'International Tables Vol C Tables 4.2.6.8 and 6.1.1.4'
P P 0.1023 0.0942 'International Tables Vol C Tables 4.2.6.8 and 6.1.1.4'
Cu Cu 0.3201 1.2651 'International Tables Vol C Tables 4.2.6.8 and 6.1.1.4'
I I -0.4742 1.8119 'International Tables Vol C Tables 4.2.6.8 and 6.1.1.4'

loop_
_geom_angle_atom_site_label_1
_geom_angle_atom_site_label_2
_geom_angle_atom_site_label_3
_geom_angle
_geom_angle_publ_flag
Cu2 I1 Cu1 63.07(9) y
Cu2 I2 Cu1 63.941(18) y
P3 Cu2 I3 124.3(4) ?
P3 Cu2 I2 116.50(3) ?
I3 Cu2 I2 118.7(4) ?
P3 Cu2 I1 122.44(9) ?
I3 Cu2 I1 4.6(7) ?
I2 Cu2 I1 119.85(9) ?
P3 Cu2 Cu1 173.43(3) ?
I3 Cu2 Cu1 59.4(5) ?
I2 Cu2 Cu1 60.85(2) ?
I1 Cu2 Cu1 61.74(9) ?
P2 Cu1 P1 121.94(4) ?
P2 Cu1 I3 104.5(6) ?
P1 Cu1 I3 110.1(6) ?
P2 Cu1 I2 109.14(4) ?
P1 Cu1 I2 102.33(3) ?
I3 Cu1 I2 108.3(3) ?
P2 Cu1 I1 107.95(9) ?
P1 Cu1 I1 106.56(11) ?
I3 Cu1 I1 3.8(7) ?
I2 Cu1 I1 108.23(7) ?
P2 Cu1 Cu2 109.66(4) ?
P1 Cu1 Cu2 128.35(3) ?
I3 Cu1 Cu2 54.4(3) ?
I2 Cu1 Cu2 55.21(2) ?
I1 Cu1 Cu2 55.19(8) ?
C61 P2 C41 103.73(16) ?
C61 P2 C51 104.49(16) ?
C41 P2 C51 103.13(16) ?
C61 P2 Cu1 116.33(12) ?
C41 P2 Cu1 111.73(12) ?
C51 P2 Cu1 115.91(11) ?
C11 P1 C21 104.78(16) ?
C11 P1 C31 104.50(17) ?
C21 P1 C31 102.44(17) ?
C11 P1 Cu1 116.45(12) ?
C21 P1 Cu1 109.69(13) ?
C31 P1 Cu1 117.40(12) ?
C81 P3 C91 102.06(17) ?
C81 P3 C71 105.71(18) ?
C91 P3 C71 102.79(16) ?
C81 P3 Cu2 116.76(12) ?
C91 P3 Cu2 119.02(12) ?
C71 P3 Cu2 108.92(13) ?
C12 C11 C16 118.2(3) ?
C12 C11 P1 118.7(3) ?
C16 C11 P1 123.1(3) ?
C42 C41 C46 119.2(3) ?
C42 C41 P2 121.8(3) ?
C46 C41 P2 118.6(3) ?
C32 C31 C36 117.5(3) ?
C32 C31 P1 119.4(3) ?
C36 C31 P1 123.0(3) ?
C71 C72 C73 120.1(3) ?
C71 C72 H72 119.9 ?
C73 C72 H72 119.9 ?
C26 C21 C22 119.1(3) ?
C26 C21 P1 118.8(3) ?
C22 C21 P1 121.3(3) ?
C45 C46 C41 120.7(4) ?
C45 C46 H46 119.7 ?
C41 C46 H46 119.7 ?
C56 C51 C52 118.1(3) ?
C56 C51 P2 117.9(3) ?
C52 C51 P2 124.0(3) ?
C35 C34 C33 118.1(4) ?
C35 C34 C341 119.9(4) ?
C33 C34 C341 122.0(4) ?
C14 C15 C16 120.4(4) ?
C14 C15 H15 119.8 ?
C16 C15 H15 119.8 ?
C55 C56 C51 121.0(3) ?
C55 C56 H56 119.5 ?
C51 C56 H56 119.5 ?
C62 C61 C66 118.0(3) ?
C62 C61 P2 119.5(3) ?
C66 C61 P2 122.4(3) ?
C25 C26 C21 120.1(4) ?
C25 C26 H26 119.9 ?
C21 C26 H26 119.9 ?
C96 C91 C92 117.9(4) ?
C96 C91 P3 123.9(3) ?
C92 C91 P3 118.1(3) ?
C44 C43 C42 120.8(4) ?
C44 C43 H43 119.6 ?
C42 C43 H43 119.6 ?
C15 C16 C11 120.8(4) ?
C15 C16 H16 119.6 ?
C11 C16 H16 119.6 ?
C82 C81 C86 119.1(4) ?
C82 C81 P3 123.7(3) ?
C86 C81 P3 117.0(3) ?
C31 C32 C33 121.4(3) ?
C31 C32 H32 119.3 ?
C33 C32 H32 119.3 ?
C23 C22 C21 120.3(4) ?
C23 C22 H22 119.9 ?
C21 C22 H22 119.9 ?
C13 C12 C11 120.5(3) ?
C13 C12 H12 119.8 ?
C11 C12 H12 119.8 ?
C65 C64 C63 118.3(3) ?
C65 C64 C641 120.2(4) ?
C63 C64 C641 121.5(4) ?
C95 C94 C93 117.9(4) ?
C95 C94 C941 119.1(5) ?
C93 C94 C941 123.0(5) ?
C83 C84 C85 120.3(5) ?
C83 C84 H84 119.9 ?
C85 C84 H84 119.9 ?
C15 C14 C13 119.3(4) ?
C15 C14 H14 120.3 ?
C13 C14 H14 120.3 ?
C44 C45 C46 120.0(4) ?
C44 C45 H45 120.0 ?
C46 C45 H45 120.0 ?
C45 C44 C43 119.6(4) ?
C45 C44 H44 120.2 ?
C43 C44 H44 120.2 ?
C63 C62 C61 120.8(3) ?
C63 C62 H62 119.6 ?
C61 C62 H62 119.6 ?
C34 C33 C32 120.3(3) ?
C34 C33 H33 119.9 ?
C32 C33 H33 119.9 ?
C53 C54 C55 118.7(4) ?
C53 C54 H54 120.7 ?
C55 C54 H54 120.7 ?
C14 C13 C12 120.8(4) ?
C14 C13 H13 119.6 ?
C12 C13 H13 119.6 ?
C65 C66 C61 120.8(3) ?
C65 C66 H66 119.6 ?
C61 C66 H66 119.6 ?
C95 C96 C91 121.0(4) ?
C95 C96 H96 119.5 ?
C91 C96 H96 119.5 ?
C62 C63 C64 120.8(4) ?
C62 C63 H63 119.6 ?
C64 C63 H63 119.6 ?
C34 C341 H34A 109.5 ?
C34 C341 H34B 109.5 ?
H34A C341 H34B 109.5 ?
C34 C341 H34C 109.5 ?
H34A C341 H34C 109.5 ?
H34B C341 H34C 109.5 ?
C34 C341 H34D 109.5 ?
H34A C341 H34D 141.1 ?
H34B C341 H34D 56.3 ?
H34C C341 H34D 56.3 ?
C34 C341 H34E 109.5 ?
H34A C341 H34E 56.3 ?
H34B C341 H34E 141.1 ?
H34C C341 H34E 56.3 ?
H34D C341 H34E 109.5 ?
C34 C341 H34F 109.5 ?
H34A C341 H34F 56.3 ?
H34B C341 H34F 56.3 ?
H34C C341 H34F 141.1 ?
H34D C341 H34F 109.5 ?
H34E C341 H34F 109.5 ?
C35 C36 C31 120.9(4) ?
C35 C36 H36 119.6 ?
C31 C36 H36 119.6 ?
C53 C52 C51 120.3(4) ?
C53 C52 H52 119.9 ?
C51 C52 H52 119.9 ?
C72 C71 C76 119.4(3) ?
C72 C71 P3 118.2(3) ?
C76 C71 P3 122.4(3) ?
C66 C65 C64 121.2(4) ?
C66 C65 H65 119.4 ?
C64 C65 H65 119.4 ?
C84 C83 C82 120.6(5) ?
C84 C83 H83 119.7 ?
C82 C83 H83 119.7 ?
C75 C76 C71 120.1(4) ?
C75 C76 H76 119.9 ?
C71 C76 H76 119.9 ?
C74 C73 C72 119.7(4) ?
C74 C73 H73 120.1 ?
C72 C73 H73 120.1 ?
C24 C23 C22 120.5(4) ?
C24 C23 H23 119.8 ?
C22 C23 H23 119.8 ?
C23 C24 C25 119.5(4) ?
C23 C24 H24 120.2 ?
C25 C24 H24 120.2 ?
C41 C42 C43 119.8(4) ?
C41 C42 H42 120.1 ?
C43 C42 H42 120.1 ?
C92 C93 C94 121.3(5) ?
C92 C93 H93 119.4 ?
C94 C93 H93 119.4 ?
C93 C92 C91 120.7(4) ?
C93 C92 H92 119.7 ?
C91 C92 H92 119.7 ?
C75 C74 C73 120.5(4) ?
C75 C74 H74 119.7 ?
C73 C74 H74 119.7 ?
C94 C95 C96 121.2(5) ?
C94 C95 H95 119.4 ?
C96 C95 H95 119.4 ?
C24 C25 C26 120.5(4) ?
C24 C25 H25 119.8 ?
C26 C25 H25 119.8 ?
C54 C53 C52 121.4(4) ?
C54 C53 H53 119.3 ?
C52 C53 H53 119.3 ?
C81 C82 C83 119.8(5) ?
C81 C82 H82 120.1 ?
C83 C82 H82 120.1 ?
C74 C75 C76 120.0(4) ?
C74 C75 H75 120.0 ?
C76 C75 H75 120.0 ?
C56 C55 C54 120.6(4) ?
C56 C55 H55 119.7 ?
C54 C55 H55 119.7 ?
C34 C35 C36 121.7(4) ?
C34 C35 H35 119.1 ?
C36 C35 H35 119.1 ?
C84 C85 C86 120.1(5) ?
C84 C85 H85 119.9 ?
C86 C85 H85 119.9 ?
C94 C941 H94A 109.5 ?
C94 C941 H94B 109.5 ?
H94A C941 H94B 109.5 ?
C94 C941 H94C 109.5 ?
H94A C941 H94C 109.5 ?
H94B C941 H94C 109.5 ?
C94 C941 H94D 109.5 ?
H94A C941 H94D 141.1 ?
H94B C941 H94D 56.3 ?
H94C C941 H94D 56.3 ?
C94 C941 H94E 109.5 ?
H94A C941 H94E 56.3 ?
H94B C941 H94E 141.1 ?
H94C C941 H94E 56.3 ?
H94D C941 H94E 109.5 ?
C94 C941 H94F 109.5 ?
H94A C941 H94F 56.3 ?
H94B C941 H94F 56.3 ?
H94C C941 H94F 141.1 ?
H94D C941 H94F 109.5 ?
H94E C941 H94F 109.5 ?
C85 C86 C81 120.1(5) ?
C85 C86 H86 119.9 ?
C81 C86 H86 119.9 ?
C64 C641 H64A 109.5 ?
C64 C641 H64B 109.5 ?
H64A C641 H64B 109.5 ?
C64 C641 H64C 109.5 ?
H64A C641 H64C 109.5 ?
H64B C641 H64C 109.5 ?
C64 C641 H64D 109.5 ?
H64A C641 H64D 141.1 ?
H64B C641 H64D 56.3 ?
H64C C641 H64D 56.3 ?
C64 C641 H64E 109.5 ?
H64A C641 H64E 56.3 ?
H64B C641 H64E 141.1 ?
H64C C641 H64E 56.3 ?
H64D C641 H64E 109.5 ?
C64 C641 H64F 109.5 ?
H64A C641 H64F 56.3 ?
H64B C641 H64F 56.3 ?
H64C C641 H64F 141.1 ?
H64D C641 H64F 109.5 ?
H64E C641 H64F 109.5 ?
Cu2 I3 Cu1 66.2(5) ?

loop_
_geom_bond_atom_site_label_1
_geom_bond_atom_site_label_2
_geom_bond_distance
_geom_bond_publ_flag
I1 Cu2 2.561(4) y
I1 Cu1 2.747(4) y
I2 Cu2 2.5421(10) y
I2 Cu1 2.7033(8) y
Cu2 P3 2.2209(11) y
Cu2 I3 2.469(17) ?
Cu2 Cu1 2.7807(9) y
Cu1 P2 2.2562(12) y
Cu1 P1 2.2601(12) y
Cu1 I3 2.62(2) ?
P2 C61 1.820(4) ?
P2 C41 1.826(3) ?
P2 C51 1.832(4) ?
P1 C11 1.824(4) ?
P1 C21 1.825(4) ?
P1 C31 1.828(4) ?
P3 C81 1.813(4) ?
P3 C91 1.822(4) ?
P3 C71 1.829(4) ?
C11 C12 1.383(5) ?
C11 C16 1.395(5) ?
C41 C42 1.379(5) ?
C41 C46 1.391(5) ?
C31 C32 1.382(5) ?
C31 C36 1.386(5) ?
C72 C71 1.378(5) ?
C72 C73 1.389(5) ?
C72 H72 0.9300 ?
C21 C26 1.388(5) ?
C21 C22 1.394(5) ?
C46 C45 1.388(5) ?
C46 H46 0.9300 ?
C51 C56 1.384(5) ?
C51 C52 1.396(5) ?
C34 C35 1.371(5) ?
C34 C33 1.384(5) ?
C34 C341 1.508(5) ?
C15 C14 1.372(5) ?
C15 C16 1.380(5) ?
C15 H15 0.9300 ?
C56 C55 1.379(5) ?
C56 H56 0.9300 ?
C61 C62 1.390(5) ?
C61 C66 1.395(5) ?
C26 C25 1.387(6) ?
C26 H26 0.9300 ?
C91 C96 1.384(5) ?
C91 C92 1.389(6) ?
C43 C44 1.378(6) ?
C43 C42 1.397(5) ?
C43 H43 0.9300 ?
C16 H16 0.9300 ?
C81 C82 1.389(5) ?
C81 C86 1.392(5) ?
C32 C33 1.389(5) ?
C32 H32 0.9300 ?
C22 C23 1.385(5) ?
C22 H22 0.9300 ?
C12 C13 1.383(5) ?
C12 H12 0.9300 ?
C64 C65 1.385(5) ?
C64 C63 1.387(5) ?
C64 C641 1.490(6) ?
C94 C95 1.376(7) ?
C94 C93 1.387(7) ?
C94 C941 1.496(6) ?
C84 C83 1.359(8) ?
C84 C85 1.378(8) ?
C84 H84 0.9300 ?
C14 C13 1.376(5) ?
C14 H14 0.9300 ?
C45 C44 1.375(6) ?
C45 H45 0.9300 ?
C44 H44 0.9300 ?
C62 C63 1.385(5) ?
C62 H62 0.9300 ?
C33 H33 0.9300 ?
C54 C53 1.373(6) ?
C54 C55 1.382(5) ?
C54 H54 0.9300 ?
C13 H13 0.9300 ?
C66 C65 1.377(5) ?
C66 H66 0.9300 ?
C96 C95 1.382(5) ?
C96 H96 0.9300 ?
C63 H63 0.9300 ?
C341 H34A 0.9600 ?
C341 H34B 0.9600 ?
C341 H34C 0.9600 ?
C341 H34D 0.9600 ?
C341 H34E 0.9600 ?
C341 H34F 0.9600 ?
C36 C35 1.373(6) ?
C36 H36 0.9300 ?
C52 C53 1.377(6) ?
C52 H52 0.9300 ?
C71 C76 1.390(5) ?
C65 H65 0.9300 ?
C83 C82 1.395(7) ?
C83 H83 0.9300 ?
C76 C75 1.381(6) ?
C76 H76 0.9300 ?
C73 C74 1.376(6) ?
C73 H73 0.9300 ?
C23 C24 1.377(6) ?
C23 H23 0.9300 ?
C24 C25 1.384(6) ?
C24 H24 0.9300 ?
C42 H42 0.9300 ?
C93 C92 1.377(6) ?
C93 H93 0.9300 ?
C92 H92 0.9300 ?
C74 C75 1.369(6) ?
C74 H74 0.9300 ?
C95 H95 0.9300 ?
C25 H25 0.9300 ?
C53 H53 0.9300 ?
C82 H82 0.9300 ?
C75 H75 0.9300 ?
C55 H55 0.9300 ?
C35 H35 0.9300 ?
C85 C86 1.386(6) ?
C85 H85 0.9300 ?
C941 H94A 0.9600 ?
C941 H94B 0.9600 ?
C941 H94C 0.9600 ?
C941 H94D 0.9600 ?
C941 H94E 0.9600 ?
C941 H94F 0.9600 ?
C86 H86 0.9300 ?
C641 H64A 0.9600 ?
C641 H64B 0.9600 ?
C641 H64C 0.9600 ?
C641 H64D 0.9600 ?
C641 H64E 0.9600 ?
C641 H64F 0.9600 ?

loop_
_geom_torsion_atom_site_label_1
_geom_torsion_atom_site_label_2
_geom_torsion_atom_site_label_3
_geom_torsion_atom_site_label_4
_geom_torsion
Cu1 I2 Cu2 P3 -173.20(4)
Cu1 I2 Cu2 I3 14.0(8)
Cu1 I2 Cu2 I1 19.07(12)
Cu1 I1 Cu2 P3 174.12(4)
Cu1 I1 Cu2 I3 58(6)
Cu1 I1 Cu2 I2 -18.90(11)
Cu2 I2 Cu1 P2 101.10(4)
Cu2 I2 Cu1 P1 -128.43(4)
Cu2 I2 Cu1 I3 -12.1(7)
Cu2 I2 Cu1 I1 -16.15(11)
Cu2 I1 Cu1 P2 -101.86(7)
Cu2 I1 Cu1 P1 125.57(7)
Cu2 I1 Cu1 I3 -76(5)
Cu2 I1 Cu1 I2 16.15(10)
I3 Cu2 Cu1 P2 94.1(8)
I2 Cu2 Cu1 P2 -100.12(4)
I1 Cu2 Cu1 P2 98.64(12)
I3 Cu2 Cu1 P1 -88.4(8)
I2 Cu2 Cu1 P1 77.40(4)
I1 Cu2 Cu1 P1 -83.83(12)
I2 Cu2 Cu1 I3 165.8(8)
I1 Cu2 Cu1 I3 4.5(8)
I3 Cu2 Cu1 I2 -165.8(8)
I1 Cu2 Cu1 I2 -161.24(12)
I3 Cu2 Cu1 I1 -4.5(8)
I2 Cu2 Cu1 I1 161.24(12)
P1 Cu1 P2 C61 -71.29(14)
I3 Cu1 P2 C61 163.3(4)
I2 Cu1 P2 C61 47.57(13)
I1 Cu1 P2 C61 164.99(15)
Cu2 Cu1 P2 C61 106.42(13)
P1 Cu1 P2 C41 47.54(13)
I3 Cu1 P2 C41 -77.9(4)
I2 Cu1 P2 C41 166.41(13)
I1 Cu1 P2 C41 -76.17(16)
Cu2 Cu1 P2 C41 -134.74(13)
P1 Cu1 P2 C51 165.29(12)
I3 Cu1 P2 C51 39.9(4)
I2 Cu1 P2 C51 -75.85(12)
I1 Cu1 P2 C51 41.57(15)
Cu2 Cu1 P2 C51 -17.00(13)
P2 Cu1 P1 C11 168.14(12)
I3 Cu1 P1 C11 -69.0(4)
I2 Cu1 P1 C11 46.01(12)
I1 Cu1 P1 C11 -67.51(14)
Cu2 Cu1 P1 C11 -9.12(13)
P2 Cu1 P1 C21 49.40(13)
I3 Cu1 P1 C21 172.3(4)
I2 Cu1 P1 C21 -72.73(13)
I1 Cu1 P1 C21 173.76(14)
Cu2 Cu1 P1 C21 -127.85(12)
P2 Cu1 P1 C31 -66.91(15)
I3 Cu1 P1 C31 56.0(4)
I2 Cu1 P1 C31 170.96(14)
I1 Cu1 P1 C31 57.44(16)
Cu2 Cu1 P1 C31 115.84(14)
I3 Cu2 P3 C81 -13.1(8)
I2 Cu2 P3 C81 174.51(13)
I1 Cu2 P3 C81 -18.10(19)
I3 Cu2 P3 C91 -136.3(8)
I2 Cu2 P3 C91 51.32(14)
I1 Cu2 P3 C91 -141.29(18)
I3 Cu2 P3 C71 106.5(8)
I2 Cu2 P3 C71 -65.93(13)
I1 Cu2 P3 C71 101.46(18)
C21 P1 C11 C12 143.9(3)
C31 P1 C11 C12 -108.8(3)
Cu1 P1 C11 C12 22.5(3)
C21 P1 C11 C16 -37.8(3)
C31 P1 C11 C16 69.6(3)
Cu1 P1 C11 C16 -159.2(2)
C61 P2 C41 C42 22.6(4)
C51 P2 C41 C42 131.4(3)
Cu1 P2 C41 C42 -103.4(3)
C61 P2 C41 C46 -164.6(3)
C51 P2 C41 C46 -55.9(3)
Cu1 P2 C41 C46 69.3(3)
C11 P1 C31 C32 128.9(3)
C21 P1 C31 C32 -122.0(3)
Cu1 P1 C31 C32 -1.8(3)
C11 P1 C31 C36 -53.1(4)
C21 P1 C31 C36 55.9(4)
Cu1 P1 C31 C36 176.1(4)
C11 P1 C21 C26 150.4(3)
C31 P1 C21 C26 41.6(4)
Cu1 P1 C21 C26 -83.9(3)
C11 P1 C21 C22 -40.5(4)
C31 P1 C21 C22 -149.4(3)
Cu1 P1 C21 C22 85.2(3)
C42 C41 C46 C45 -1.8(6)
P2 C41 C46 C45 -174.7(3)
C61 P2 C51 C56 -95.7(3)
C41 P2 C51 C56 156.2(3)
Cu1 P2 C51 C56 33.8(3)
C61 P2 C51 C52 84.3(3)
C41 P2 C51 C52 -23.9(4)
Cu1 P2 C51 C52 -146.3(3)
C52 C51 C56 C55 0.7(5)
P2 C51 C56 C55 -179.3(3)
C41 P2 C61 C62 -113.0(3)
C51 P2 C61 C62 139.2(3)
Cu1 P2 C61 C62 10.1(3)
C41 P2 C61 C66 67.2(3)
C51 P2 C61 C66 -40.5(3)
Cu1 P2 C61 C66 -169.7(3)
C22 C21 C26 C25 1.6(6)
P1 C21 C26 C25 170.9(3)
C81 P3 C91 C96 -1.2(3)
C71 P3 C91 C96 -110.6(3)
Cu2 P3 C91 C96 129.0(3)
C81 P3 C91 C92 176.4(3)
C71 P3 C91 C92 67.0(3)
Cu2 P3 C91 C92 -53.4(3)
C14 C15 C16 C11 -2.5(6)
C12 C11 C16 C15 3.0(5)
P1 C11 C16 C15 -175.4(3)
C91 P3 C81 C82 -80.2(3)
C71 P3 C81 C82 26.9(4)
Cu2 P3 C81 C82 148.2(3)
C91 P3 C81 C86 95.2(3)
C71 P3 C81 C86 -157.6(3)
Cu2 P3 C81 C86 -36.4(4)
C36 C31 C32 C33 1.2(6)
P1 C31 C32 C33 179.3(3)
C26 C21 C22 C23 -2.2(6)
P1 C21 C22 C23 -171.2(3)
C16 C11 C12 C13 -1.2(5)
P1 C11 C12 C13 177.2(3)
C16 C15 C14 C13 0.1(6)
C41 C46 C45 C44 1.6(6)
C46 C45 C44 C43 -0.6(7)
C42 C43 C44 C45 -0.2(7)
C66 C61 C62 C63 -0.5(5)
P2 C61 C62 C63 179.7(3)
C35 C34 C33 C32 -2.1(6)
C341 C34 C33 C32 178.2(4)
C31 C32 C33 C34 0.6(5)
C15 C14 C13 C12 1.6(6)
C11 C12 C13 C14 -1.1(6)
C62 C61 C66 C65 0.0(5)
P2 C61 C66 C65 179.8(3)
C92 C91 C96 C95 -2.5(5)
P3 C91 C96 C95 175.0(3)
C61 C62 C63 C64 1.1(6)
C65 C64 C63 C62 -1.0(6)
C641 C64 C63 C62 178.5(4)
C32 C31 C36 C35 -1.5(7)
P1 C31 C36 C35 -179.5(4)
C56 C51 C52 C53 0.0(6)
P2 C51 C52 C53 -179.9(3)
C73 C72 C71 C76 1.0(6)
C73 C72 C71 P3 -178.5(3)
C81 P3 C71 C72 103.8(3)
C91 P3 C71 C72 -149.5(3)
Cu2 P3 C71 C72 -22.4(3)
C81 P3 C71 C76 -75.7(4)
C91 P3 C71 C76 31.0(4)
Cu2 P3 C71 C76 158.1(3)
C61 C66 C65 C64 0.0(6)
C63 C64 C65 C66 0.5(6)
C641 C64 C65 C66 -179.0(4)
C85 C84 C83 C82 -2.3(8)
C72 C71 C76 C75 -0.7(7)
P3 C71 C76 C75 178.8(4)
C71 C72 C73 C74 -1.1(7)
C21 C22 C23 C24 2.3(7)
C22 C23 C24 C25 -1.8(7)
C46 C41 C42 C43 1.0(6)
P2 C41 C42 C43 173.7(3)
C44 C43 C42 C41 0.0(7)
C95 C94 C93 C92 -2.6(7)
C941 C94 C93 C92 175.2(5)
C94 C93 C92 C91 -0.1(7)
C96 C91 C92 C93 2.6(6)
P3 C91 C92 C93 -175.0(4)
C72 C73 C74 C75 1.0(8)
C93 C94 C95 C96 2.7(7)
C941 C94 C95 C96 -175.2(4)
C91 C96 C95 C94 -0.1(6)
C23 C24 C25 C26 1.2(7)
C21 C26 C25 C24 -1.1(7)
C55 C54 C53 C52 0.7(7)
C51 C52 C53 C54 -0.8(6)
C86 C81 C82 C83 0.3(6)
P3 C81 C82 C83 175.6(3)
C84 C83 C82 C81 1.0(7)
C73 C74 C75 C76 -0.8(9)
C71 C76 C75 C74 0.6(8)
C51 C56 C55 C54 -0.8(6)
C53 C54 C55 C56 0.1(6)
C33 C34 C35 C36 1.8(8)
C341 C34 C35 C36 -178.4(5)
C31 C36 C35 C34 0.0(9)
C83 C84 C85 C86 2.3(9)
C84 C85 C86 C81 -1.0(8)
C82 C81 C86 C85 -0.3(7)
P3 C81 C86 C85 -176.0(4)
P3 Cu2 I3 Cu1 173.59(9)
I2 Cu2 I3 Cu1 -14.2(8)
I1 Cu2 I3 Cu1 -119(6)
P2 Cu1 I3 Cu2 -104.0(4)
P1 Cu1 I3 Cu2 123.4(4)
I2 Cu1 I3 Cu2 12.3(7)
I1 Cu1 I3 Cu2 101(5)
